data_9012411
loop_
_publ_author_name
'Clark, M. J. R.'
'Lynton, H.'

_publ_section_title
;Crystal structures of potassium, ammonium, rubidium and cesium
 tetrafluoroborates Locality: synthetic
;
_journal_name_full 'Canadian Journal of Chemistry'
_journal_page_first 2579
_journal_page_last 2586
_journal_paper_doi 10.1139/v69-426
_journal_volume 47
_journal_year 1969
_chemical_compound_source Synthetic
_chemical_formula_sum 'B F4 K'
_chemical_name_mineral Avogadrite
_space_group_IT_number 62
_symmetry_space_group_name_Hall '-P 2c 2ab'
_symmetry_space_group_name_H-M 'P b n m'
_cell_angle_alpha 90
_cell_angle_beta 90
_cell_angle_gamma 90
_cell_length_a 7.032
_cell_length_b 8.674
_cell_length_c 5.496
_cell_formula_units_Z 4
_cell_volume 335.232
_database_code_amcsd 0012154
_exptl_crystal_density_diffrn 2.495
_cod_original_formula_sum 'K B F4'
_cod_database_code 9012411

loop_
_space_group_symop_operation_xyz
x,y,z
x,y,1/2-z
-x,-y,1/2+z
1/2+x,1/2-y,1/2+z
1/2-x,1/2+y,1/2-z
1/2-x,1/2+y,z
1/2+x,1/2-y,-z
-x,-y,-z

loop_
_atom_site_aniso_label
_atom_site_aniso_U_11
_atom_site_aniso_U_22
_atom_site_aniso_U_33
_atom_site_aniso_U_12
_atom_site_aniso_U_13
_atom_site_aniso_U_23
K 0.02535 0.01955 0.03217 0.00207 0.00331 -0.00203
B 0.03367 0.01738 0.03018 0.00389 -0.03039 -0.01768
F1 0.05584 0.02573 0.05959 0.00646 -0.00360 -0.04048
F2 0.03284 0.04341 0.03894 0.00473 0.00170 0.02290
F3 0.03384 0.03690 0.02432 0.00442 0.01641 0.00256

loop_
_atom_site_label
_atom_site_fract_x
_atom_site_fract_y
_atom_site_fract_z
K 0.16134 0.18454 0.25000
B 0.68722 0.06322 0.25000
F1 0.60250 -0.08114 0.25000
F2 0.55756 0.17860 0.25000
F3 0.80416 0.07768 0.04457

loop_
_cod_related_entry_id
_cod_related_entry_database
_cod_related_entry_code
1 AMCSD 0012154
